data_4511586
loop_
_publ_author_name
'SeethaLekshmi, Sunil'
'Varughese, Sunil'
'Giri, Lopamudra'
'Pedireddi, V. R.'

_publ_section_title
;
 Molecular Complexes of 4-Halophenylboronic Acids: A Systematic
 Exploration of Isostructurality and Structural Landscape
;
_journal_issue 8
_journal_name_full 'Crystal Growth &amp; Design'
_journal_page_first 4143
_journal_paper_doi 10.1021/cg500750p
_journal_volume 14
_journal_year 2014
_chemical_formula_moiety 'C12 H8 N2, 2(C6 H6 B I O2)'
_chemical_formula_sum 'C24 H20 B2 I2 N2 O4'
_chemical_formula_weight 675.84
_chemical_name_systematic
; 
 4-Iodophenylboronic acid-4,7-phenanthroline complex 
;
_space_group_IT_number 14
_symmetry_cell_setting monoclinic
_symmetry_space_group_name_Hall '-P 2ybc'
_symmetry_space_group_name_H-M 'P 1 21/c 1'
_atom_sites_solution_hydrogens geom
_atom_sites_solution_primary direct
_atom_sites_solution_secondary difmap
_audit_creation_method SHELXL-97
_cell_angle_alpha 90.00
_cell_angle_beta 105.660(8)
_cell_angle_gamma 90.00
_cell_formula_units_Z 8
_cell_length_a 7.202(2)
_cell_length_b 34.347(8)
_cell_length_c 21.339(5)
_cell_measurement_temperature 298(2)
_cell_volume 5083(2)
_computing_cell_refinement SMART
_computing_data_collection SMART
_computing_data_reduction SAINTPLUS
_computing_structure_refinement 'SHELXTL (Sheldrick, 1997)'
_computing_structure_solution 'SHELXTL (Sheldrick, 1990)'
_diffrn_ambient_temperature 298(2)
_diffrn_measured_fraction_theta_full 0.997
_diffrn_measured_fraction_theta_max 0.997
_diffrn_measurement_device_type 'Bruker APEX CCD-Area Detector'
_diffrn_measurement_method SMART
_diffrn_radiation_monochromator graphite
_diffrn_radiation_source 'fine-focus sealed tube'
_diffrn_radiation_type MoK\a
_diffrn_radiation_wavelength 0.71073
_diffrn_reflns_av_R_equivalents 0.0262
_diffrn_reflns_av_sigmaI/netI 0.0323
_diffrn_reflns_limit_h_max 8
_diffrn_reflns_limit_h_min -8
_diffrn_reflns_limit_k_max 40
_diffrn_reflns_limit_k_min -40
_diffrn_reflns_limit_l_max 20
_diffrn_reflns_limit_l_min -25
_diffrn_reflns_number 25538
_diffrn_reflns_theta_full 25.04
_diffrn_reflns_theta_max 25.04
_diffrn_reflns_theta_min 1.15
_exptl_absorpt_coefficient_mu 2.508
_exptl_absorpt_correction_T_max 0.932
_exptl_absorpt_correction_T_min 0.798
_exptl_absorpt_correction_type empirical
_exptl_absorpt_process_details 'SADABS; Sheldrick, 1996'
_exptl_crystal_colour Yellow
_exptl_crystal_density_diffrn 1.766
_exptl_crystal_density_method 'not measured'
_exptl_crystal_description Block
_exptl_crystal_F_000 2608
_exptl_crystal_size_max 0.54
_exptl_crystal_size_mid 0.29
_exptl_crystal_size_min 0.19
_refine_diff_density_max 1.006
_refine_diff_density_min -0.581
_refine_diff_density_rms 0.139
_refine_ls_extinction_method none
_refine_ls_goodness_of_fit_ref 1.000
_refine_ls_hydrogen_treatment mixed
_refine_ls_matrix_type full
_refine_ls_number_parameters 625
_refine_ls_number_reflns 8980
_refine_ls_number_restraints 0
_refine_ls_restrained_S_all 1.000
_refine_ls_R_factor_all 0.0749
_refine_ls_R_factor_gt 0.0420
_refine_ls_shift/su_max 0.001
_refine_ls_shift/su_mean 0.000
_refine_ls_structure_factor_coef Fsqd
_refine_ls_weighting_details 'calc w=1/[\s^2^(Fo^2^)+(0.0602P)^2^+0.0000P] where P=(Fo^2^+2Fc^2^)/3'
_refine_ls_weighting_scheme calc
_refine_ls_wR_factor_gt 0.1002
_refine_ls_wR_factor_ref 0.1172
_reflns_number_gt 5605
_reflns_number_total 8980
_reflns_threshold_expression >2sigma(I)
_cod_data_source_file 06_iphen.CIF
_cod_data_source_block datam
_cod_depositor_comments
;
The following automatic conversions were performed:

'_symmetry_cell_setting' value ' Monoclinic' changed to 'monoclinic'
according to
/usr/data/users/saulius/crontab/automatic-downloads/rss-feeds/ACS/lib/dictionaries/cif_core.dic
dictionary named 'cif_core.dic' version 2.4.2 from
2011-04-26.

'_exptl_absorpt_correction_type' value 'Empirical'
changed to 'empirical' according to
/usr/data/users/saulius/crontab/automatic-downloads/rss-feeds/ACS/lib/dictionaries/cif_core.dic
dictionary named 'cif_core.dic' version 2.4.2 from 2011-04-26.

Automatic conversion script
Id: cif_fix_values 2281 2013-09-26 08:29:07Z andrius 

 Adding full bibliography for 4511578--4511594.cif.
;
_cod_original_sg_symbol_H-M 'P 2(1) /c'
_cod_database_code 4511586

loop_
_symmetry_equiv_pos_as_xyz
'x, y, z'
'-x, y+1/2, -z+1/2'
'-x, -y, -z'
'x, -y-1/2, z-1/2'

loop_
_atom_site_label
_atom_site_type_symbol
_atom_site_fract_x
_atom_site_fract_y
_atom_site_fract_z
_atom_site_U_iso_or_equiv
_atom_site_adp_type
_atom_site_occupancy
_atom_site_symmetry_multiplicity
_atom_site_calc_flag
_atom_site_refinement_flags
N67 N 0.7624(6) -0.32766(11) 0.8744(2) 0.0536(10) Uani 1 1 d .
N64 N 0.4073(6) -0.33507(12) 0.6117(2) 0.0528(10) Uani 1 1 d .
C610 C 0.7264(7) -0.39498(15) 0.8881(3) 0.0638(15) Uani 1 1 d .
H610 H 0.7465 -0.4162 0.9162 0.077 Uiso 1 1 calc R
C69 C 0.7855(7) -0.35899(15) 0.9113(2) 0.0593(13) Uani 1 1 d .
H69 H 0.8454 -0.3563 0.9555 0.071 Uiso 1 1 calc R
C63 C 0.3510(7) -0.40261(15) 0.6157(3) 0.0605(14) Uani 1 1 d .
H63 H 0.3006 -0.4252 0.5935 0.073 Uiso 1 1 calc R
C64 C 0.3379(7) -0.36771(16) 0.5835(3) 0.0615(14) Uani 1 1 d .
H64 H 0.2763 -0.3673 0.5392 0.074 Uiso 1 1 calc R
C67 C 0.6505(7) -0.29780(12) 0.7706(2) 0.0532(12) Uani 1 1 d .
H67 H 0.6955 -0.2740 0.7893 0.064 Uiso 1 1 calc R
C62 C 0.4384(7) -0.40355(12) 0.6803(3) 0.0510(12) Uani 1 1 d .
H62 H 0.4478 -0.4270 0.7027 0.061 Uiso 1 1 calc R
C68 C 0.6743(6) -0.33149(12) 0.8100(2) 0.0427(11) Uani 1 1 d .
C611 C 0.6382(7) -0.40000(13) 0.8242(2) 0.0514(12) Uani 1 1 d .
H611 H 0.5975 -0.4246 0.8081 0.062 Uiso 1 1 calc R
C66 C 0.5647(7) -0.29960(13) 0.7071(2) 0.0532(12) Uani 1 1 d .
H66 H 0.5511 -0.2770 0.6823 0.064 Uiso 1 1 calc R
C65 C 0.4938(6) -0.33519(12) 0.6765(2) 0.0434(11) Uani 1 1 d .
C612 C 0.6086(6) -0.36767(11) 0.7822(2) 0.0397(11) Uani 1 1 d .
C61 C 0.5150(6) -0.36959(11) 0.7136(2) 0.0372(10) Uani 1 1 d .
N54 N -1.1394(6) -0.08250(11) 1.12322(19) 0.0509(10) Uani 1 1 d .
N57 N -0.7871(6) -0.08152(11) 1.38731(19) 0.0534(10) Uani 1 1 d .
C54 C -1.1610(7) -0.11502(14) 1.0896(2) 0.0561(13) Uani 1 1 d .
H54 H -1.2219 -0.1138 1.0453 0.067 Uiso 1 1 calc R
C53 C -1.0986(7) -0.15076(14) 1.1163(3) 0.0571(13) Uani 1 1 d .
H53 H -1.1171 -0.1730 1.0904 0.068 Uiso 1 1 calc R
C510 C -0.7308(7) -0.14996(15) 1.3887(3) 0.0608(14) Uani 1 1 d .
H510 H -0.6804 -0.1719 1.4127 0.073 Uiso 1 1 calc R
C56 C -1.0284(7) -0.04913(12) 1.2249(2) 0.0539(13) Uani 1 1 d .
H56 H -1.0732 -0.0258 1.2041 0.065 Uiso 1 1 calc R
C59 C -0.7199(7) -0.11417(15) 1.4183(2) 0.0588(13) Uani 1 1 d .
H59 H -0.6618 -0.1128 1.4628 0.071 Uiso 1 1 calc R
C57 C -0.9425(7) -0.04912(12) 1.2886(2) 0.0538(13) Uani 1 1 d .
H57 H -0.9284 -0.0257 1.3114 0.065 Uiso 1 1 calc R
C52 C -1.0101(7) -0.15317(13) 1.1806(2) 0.0498(12) Uani 1 1 d .
H52 H -0.9671 -0.1772 1.1991 0.060 Uiso 1 1 calc R
C55 C -1.0529(6) -0.08469(12) 1.1881(2) 0.0438(11) Uani 1 1 d .
C512 C -0.8898(6) -0.11945(11) 1.2883(2) 0.0378(10) Uani 1 1 d .
C58 C -0.8719(6) -0.08406(12) 1.3224(2) 0.0429(11) Uani 1 1 d .
C51 C -0.9829(6) -0.11975(11) 1.2196(2) 0.0385(10) Uani 1 1 d .
C511 C -0.8157(7) -0.15272(13) 1.3242(2) 0.0510(12) Uani 1 1 d .
H511 H -0.8250 -0.1768 1.3036 0.061 Uiso 1 1 calc R
I11 I -0.20933(7) -0.177269(13) 0.67873(2) 0.09288(18) Uani 1 1 d .
O1B O 0.4818(5) -0.27460(10) 0.53616(18) 0.0609(10) Uani 1 1 d .
O1A O 0.4871(5) -0.21064(9) 0.50117(16) 0.0657(10) Uani 1 1 d .
H1A H 0.5686 -0.2208 0.4861 0.099 Uiso 1 1 calc R
C12 C 0.1431(7) -0.24960(14) 0.5919(2) 0.0592(13) Uani 1 1 d .
H12 H 0.1617 -0.2762 0.5887 0.071 Uiso 1 1 calc R
C11 C 0.2511(7) -0.22421(13) 0.5662(2) 0.0477(12) Uani 1 1 d .
C16 C 0.2135(8) -0.18508(13) 0.5709(3) 0.0607(14) Uani 1 1 d .
H16 H 0.2822 -0.1673 0.5532 0.073 Uiso 1 1 calc R
C15 C 0.0810(8) -0.17122(15) 0.6003(3) 0.0664(15) Uani 1 1 d .
H15 H 0.0575 -0.1446 0.6014 0.080 Uiso 1 1 calc R
C13 C 0.0075(7) -0.23662(15) 0.6226(3) 0.0678(16) Uani 1 1 d .
H13 H -0.0652 -0.2543 0.6390 0.081 Uiso 1 1 calc R
C14 C -0.0177(7) -0.19730(15) 0.6284(2) 0.0532(12) Uani 1 1 d .
B11 B 0.4108(8) -0.23785(17) 0.5334(3) 0.0502(14) Uani 1 1 d .
I44 I 0.16997(6) -0.064341(12) 0.70005(2) 0.07955(16) Uani 1 1 d .
O4A O 0.8715(5) -0.04698(9) 0.51717(16) 0.0653(10) Uani 1 1 d .
H4A H 0.9534 -0.0376 0.5014 0.098 Uiso 1 1 calc R
O4B O 0.8651(5) 0.01830(9) 0.54539(16) 0.0587(9) Uani 1 1 d .
H4B H 0.8100 0.0329 0.5649 0.088 Uiso 1 1 calc R
C45 C 0.4730(7) -0.07828(14) 0.6281(3) 0.0631(14) Uani 1 1 d .
H45 H 0.4583 -0.1043 0.6376 0.076 Uiso 1 1 calc R
C42 C 0.5193(7) -0.00226(14) 0.5986(2) 0.0554(13) Uani 1 1 d .
H42 H 0.5332 0.0238 0.5888 0.067 Uiso 1 1 calc R
C43 C 0.3838(7) -0.01213(14) 0.6308(3) 0.0594(14) Uani 1 1 d .
H43 H 0.3068 0.0070 0.6418 0.071 Uiso 1 1 calc R
C46 C 0.6067(7) -0.06741(14) 0.5952(3) 0.0605(14) Uani 1 1 d .
H46 H 0.6799 -0.0867 0.5827 0.073 Uiso 1 1 calc R
C44 C 0.3632(7) -0.05041(12) 0.6465(2) 0.0482(12) Uani 1 1 d .
C41 C 0.6354(7) -0.02963(13) 0.5803(2) 0.0482(12) Uani 1 1 d .
B41 B 0.7953(8) -0.01879(17) 0.5463(3) 0.0521(14) Uani 1 1 d .
I24 I -0.54340(6) -0.184019(11) 0.78943(2) 0.08005(15) Uani 1 1 d .
O2A O -1.2462(5) -0.19575(10) 0.97349(17) 0.0666(10) Uani 1 1 d .
H2A H -1.3284 -0.2048 0.9895 0.100 Uiso 1 1 calc R
O2B O -1.2563(6) -0.26014(12) 0.94139(19) 0.0626(11) Uani 1 1 d .
C25 C -0.8349(8) -0.16746(15) 0.8644(3) 0.0674(15) Uani 1 1 d .
H25 H -0.8076 -0.1416 0.8575 0.081 Uiso 1 1 calc R
C21 C -1.0178(6) -0.21459(13) 0.9078(2) 0.0456(11) Uani 1 1 d .
C22 C -0.9153(7) -0.24323(14) 0.8860(2) 0.0568(13) Uani 1 1 d .
H22 H -0.9396 -0.2692 0.8935 0.068 Uiso 1 1 calc R
C23 C -0.7791(7) -0.23483(14) 0.8537(3) 0.0605(14) Uani 1 1 d .
H23 H -0.7128 -0.2548 0.8396 0.073 Uiso 1 1 calc R
C26 C -0.9714(8) -0.17689(14) 0.8973(3) 0.0625(15) Uani 1 1 d .
H26 H -1.0335 -0.1568 0.9128 0.075 Uiso 1 1 calc R
C24 C -0.7423(7) -0.19680(14) 0.8425(2) 0.0533(12) Uani 1 1 d .
B21 B -1.1769(8) -0.22421(17) 0.9426(3) 0.0517(14) Uani 1 1 d .
I34 I -0.15906(6) -0.071553(12) 0.81098(2) 0.08533(16) Uani 1 1 d .
O3A O -0.8569(5) -0.04581(9) 0.99044(16) 0.0624(10) Uani 1 1 d .
H3A H -0.9413 -0.0365 1.0051 0.094 Uiso 1 1 calc R
O3B O -0.8744(6) 0.01716(12) 0.9509(2) 0.0587(11) Uani 1 1 d .
C35 C -0.4329(8) -0.08078(14) 0.8947(3) 0.0637(15) Uani 1 1 d .
H35 H -0.3943 -0.1067 0.8967 0.076 Uiso 1 1 calc R
C32 C -0.5428(7) -0.00420(13) 0.8914(2) 0.0545(13) Uani 1 1 d .
H32 H -0.5770 0.0219 0.8906 0.065 Uiso 1 1 calc R
C36 C -0.5693(8) -0.06888(13) 0.9251(2) 0.0589(14) Uani 1 1 d .
H36 H -0.6224 -0.0872 0.9473 0.071 Uiso 1 1 calc R
C31 C -0.6303(6) -0.03041(13) 0.9236(2) 0.0443(11) Uani 1 1 d .
C33 C -0.4062(7) -0.01567(14) 0.8605(3) 0.0618(14) Uani 1 1 d .
H33 H -0.3502 0.0026 0.8391 0.074 Uiso 1 1 calc R
C34 C -0.3538(7) -0.05369(12) 0.8613(2) 0.0474(12) Uani 1 1 d .
B31 B -0.7926(8) -0.01839(16) 0.9560(3) 0.0456(13) Uani 1 1 d .
H3B H -0.861(8) 0.0295(15) 0.930(3) 0.06(2) Uiso 1 1 d .
H2B H -1.244(8) -0.2752(13) 0.923(2) 0.049(18) Uiso 1 1 d .
H1B H 0.442(8) -0.2908(15) 0.557(3) 0.076(19) Uiso 1 1 d .

loop_
_atom_site_aniso_label
_atom_site_aniso_U_11
_atom_site_aniso_U_22
_atom_site_aniso_U_33
_atom_site_aniso_U_23
_atom_site_aniso_U_13
_atom_site_aniso_U_12
N67 0.048(3) 0.064(3) 0.048(3) -0.003(2) 0.012(2) -0.006(2)
N64 0.050(3) 0.061(2) 0.048(3) 0.000(2) 0.014(2) 0.009(2)
C610 0.057(4) 0.072(4) 0.063(4) 0.026(3) 0.016(3) 0.011(3)
C69 0.052(3) 0.079(4) 0.044(3) 0.003(3) 0.008(3) -0.003(3)
C63 0.051(3) 0.061(3) 0.065(4) -0.030(3) 0.006(3) -0.003(3)
C64 0.050(3) 0.084(4) 0.048(3) -0.013(3) 0.009(3) 0.016(3)
C67 0.064(3) 0.035(2) 0.060(3) -0.003(2) 0.017(3) -0.007(2)
C62 0.051(3) 0.037(2) 0.066(4) -0.004(2) 0.017(3) 0.003(2)
C68 0.036(3) 0.048(3) 0.046(3) -0.006(2) 0.015(2) -0.004(2)
C611 0.046(3) 0.048(3) 0.060(3) 0.004(2) 0.013(3) 0.004(2)
C66 0.061(3) 0.043(3) 0.055(3) 0.006(2) 0.014(3) 0.000(2)
C65 0.041(3) 0.050(3) 0.042(3) 0.000(2) 0.016(2) 0.005(2)
C612 0.035(3) 0.036(2) 0.052(3) 0.004(2) 0.019(2) 0.0028(19)
C61 0.033(3) 0.036(2) 0.046(3) -0.004(2) 0.015(2) 0.0005(18)
N54 0.050(3) 0.059(2) 0.045(2) 0.007(2) 0.014(2) 0.008(2)
N57 0.055(3) 0.063(3) 0.044(3) -0.001(2) 0.015(2) -0.003(2)
C54 0.051(3) 0.073(3) 0.043(3) -0.008(3) 0.011(3) 0.002(3)
C53 0.057(3) 0.055(3) 0.060(4) -0.016(3) 0.016(3) -0.004(3)
C510 0.054(3) 0.062(3) 0.065(4) 0.023(3) 0.013(3) 0.000(3)
C56 0.063(3) 0.040(3) 0.059(3) 0.007(2) 0.017(3) 0.012(2)
C59 0.050(3) 0.081(4) 0.042(3) 0.013(3) 0.007(3) -0.007(3)
C57 0.065(3) 0.038(2) 0.058(3) -0.007(2) 0.014(3) 0.004(2)
C52 0.048(3) 0.040(2) 0.060(3) 0.000(2) 0.013(3) 0.004(2)
C55 0.040(3) 0.040(2) 0.053(3) 0.002(2) 0.017(2) 0.005(2)
C512 0.033(3) 0.033(2) 0.049(3) 0.002(2) 0.015(2) 0.0016(18)
C58 0.036(3) 0.046(3) 0.048(3) 0.003(2) 0.013(2) 0.000(2)
C51 0.036(3) 0.037(2) 0.048(3) 0.002(2) 0.021(2) -0.0001(19)
C511 0.048(3) 0.048(3) 0.058(3) 0.008(3) 0.015(3) -0.001(2)
I11 0.0834(3) 0.1142(3) 0.0998(4) -0.0027(3) 0.0569(3) 0.0250(3)
O1B 0.063(2) 0.069(2) 0.062(2) 0.021(2) 0.036(2) 0.0180(19)
O1A 0.072(2) 0.069(2) 0.069(2) 0.0209(19) 0.039(2) 0.0194(19)
C12 0.054(3) 0.053(3) 0.079(4) 0.007(3) 0.031(3) 0.009(2)
C11 0.041(3) 0.060(3) 0.040(3) 0.009(2) 0.006(2) 0.008(2)
C16 0.068(4) 0.057(3) 0.065(4) 0.011(3) 0.032(3) 0.007(3)
C15 0.076(4) 0.055(3) 0.078(4) -0.003(3) 0.038(3) 0.010(3)
C13 0.054(4) 0.069(3) 0.093(4) 0.017(3) 0.041(3) 0.009(3)
C14 0.041(3) 0.072(3) 0.050(3) 0.004(3) 0.018(2) 0.019(3)
B11 0.045(3) 0.066(4) 0.040(3) 0.008(3) 0.011(3) 0.012(3)
I44 0.0725(3) 0.0900(3) 0.0914(3) 0.0080(2) 0.0483(2) -0.0059(2)
O4A 0.064(2) 0.074(2) 0.070(2) -0.0272(19) 0.040(2) -0.0190(18)
O4B 0.058(2) 0.069(2) 0.060(2) -0.0214(18) 0.0353(18) -0.0132(18)
C45 0.055(3) 0.055(3) 0.087(4) -0.001(3) 0.031(3) 0.001(3)
C42 0.051(3) 0.051(3) 0.071(4) -0.005(3) 0.027(3) -0.005(2)
C43 0.047(3) 0.057(3) 0.082(4) -0.012(3) 0.031(3) -0.002(2)
C46 0.053(3) 0.061(3) 0.073(4) -0.007(3) 0.026(3) 0.003(3)
C44 0.044(3) 0.055(3) 0.052(3) -0.007(2) 0.024(2) -0.009(2)
C41 0.043(3) 0.058(3) 0.044(3) -0.007(2) 0.013(2) -0.008(2)
B41 0.048(4) 0.063(3) 0.047(3) -0.018(3) 0.016(3) -0.007(3)
I24 0.0700(3) 0.0925(3) 0.0922(3) 0.0143(2) 0.0469(3) -0.0030(2)
O2A 0.070(3) 0.071(2) 0.071(2) -0.0273(19) 0.041(2) -0.0167(19)
O2B 0.070(3) 0.068(3) 0.063(3) -0.022(2) 0.040(2) -0.021(2)
C25 0.055(3) 0.056(3) 0.099(5) 0.002(3) 0.034(3) -0.003(3)
C21 0.039(3) 0.051(3) 0.045(3) -0.005(2) 0.009(2) -0.004(2)
C22 0.053(3) 0.053(3) 0.069(4) -0.004(3) 0.024(3) -0.007(2)
C23 0.057(3) 0.054(3) 0.078(4) -0.009(3) 0.031(3) -0.003(3)
C26 0.061(4) 0.055(3) 0.075(4) -0.015(3) 0.025(3) 0.000(3)
C24 0.040(3) 0.067(3) 0.054(3) 0.002(3) 0.015(2) -0.005(2)
B21 0.040(3) 0.071(4) 0.042(3) -0.013(3) 0.009(3) -0.010(3)
I34 0.0802(3) 0.1009(3) 0.0935(3) -0.0008(3) 0.0555(3) 0.0218(2)
O3A 0.066(2) 0.065(2) 0.068(2) 0.0235(18) 0.040(2) 0.0204(18)
O3B 0.062(2) 0.065(2) 0.061(3) 0.024(2) 0.037(2) 0.0202(19)
C35 0.074(4) 0.047(3) 0.079(4) 0.006(3) 0.037(3) 0.016(3)
C32 0.049(3) 0.045(3) 0.076(4) 0.011(3) 0.028(3) 0.011(2)
C36 0.072(4) 0.051(3) 0.063(3) 0.006(3) 0.033(3) 0.003(3)
C31 0.041(3) 0.054(3) 0.038(3) 0.004(2) 0.012(2) 0.007(2)
C33 0.056(3) 0.062(3) 0.079(4) 0.017(3) 0.037(3) 0.006(3)
C34 0.042(3) 0.052(3) 0.052(3) 0.000(2) 0.019(2) 0.007(2)
B31 0.040(3) 0.056(3) 0.040(3) 0.007(3) 0.009(3) 0.011(3)

loop_
_atom_type_symbol
_atom_type_description
_atom_type_scat_dispersion_real
_atom_type_scat_dispersion_imag
_atom_type_scat_source
C C 0.0033 0.0016 'International Tables Vol C Tables 4.2.6.8 and 6.1.1.4'
H H 0.0000 0.0000 'International Tables Vol C Tables 4.2.6.8 and 6.1.1.4'
B B 0.0013 0.0007 'International Tables Vol C Tables 4.2.6.8 and 6.1.1.4'
I I -0.4742 1.8119 'International Tables Vol C Tables 4.2.6.8 and 6.1.1.4'
N N 0.0061 0.0033 'International Tables Vol C Tables 4.2.6.8 and 6.1.1.4'
O O 0.0106 0.0060 'International Tables Vol C Tables 4.2.6.8 and 6.1.1.4'

loop_
_geom_angle_atom_site_label_1
_geom_angle_atom_site_label_2
_geom_angle_atom_site_label_3
_geom_angle
C69 N67 C68 118.4(4)
C64 N64 C65 118.7(4)
C611 C610 C69 120.0(5)
N67 C69 C610 123.4(5)
C62 C63 C64 118.8(5)
N64 C64 C63 123.6(5)
C66 C67 C68 121.1(4)
C63 C62 C61 120.6(4)
N67 C68 C612 121.8(4)
N67 C68 C67 118.2(4)
C612 C68 C67 120.0(4)
C610 C611 C612 119.4(5)
C67 C66 C65 121.4(4)
N64 C65 C61 121.8(4)
N64 C65 C66 118.5(4)
C61 C65 C66 119.7(4)
C68 C612 C611 117.0(4)
C68 C612 C61 118.9(4)
C611 C612 C61 124.1(4)
C62 C61 C65 116.4(4)
C62 C61 C612 124.6(4)
C65 C61 C612 118.9(4)
C54 N54 C55 117.6(4)
C59 N57 C58 117.2(4)
N54 C54 C53 123.7(5)
C52 C53 C54 119.1(5)
C511 C510 C59 119.0(5)
C57 C56 C55 120.8(4)
N57 C59 C510 124.1(5)
C56 C57 C58 121.4(4)
C53 C52 C51 120.4(4)
N54 C55 C51 122.8(4)
N54 C55 C56 117.7(4)
C51 C55 C56 119.5(4)
C511 C512 C58 117.1(4)
C511 C512 C51 123.8(4)
C58 C512 C51 119.1(4)
N57 C58 C512 122.5(4)
N57 C58 C57 117.7(4)
C512 C58 C57 119.8(4)
C52 C51 C55 116.4(4)
C52 C51 C512 124.3(4)
C55 C51 C512 119.3(4)
C510 C511 C512 120.1(5)
C11 C12 C13 122.0(5)
C12 C11 C16 116.3(4)
C12 C11 B11 123.3(4)
C16 C11 B11 120.4(4)
C15 C16 C11 123.4(5)
C16 C15 C14 118.7(5)
C14 C13 C12 119.0(5)
C13 C14 C15 120.3(4)
C13 C14 I11 119.6(4)
C15 C14 I11 120.1(4)
O1B B11 O1A 117.6(4)
O1B B11 C11 124.8(5)
O1A B11 C11 117.7(4)
C44 C45 C46 119.5(5)
C43 C42 C41 122.5(4)
C44 C43 C42 119.6(4)
C41 C46 C45 122.9(5)
C45 C44 C43 119.4(4)
C45 C44 I44 121.5(3)
C43 C44 I44 119.1(3)
C46 C41 C42 116.1(4)
C46 C41 B41 120.8(4)
C42 C41 B41 123.1(4)
O4A B41 O4B 117.8(4)
O4A B41 C41 119.1(4)
O4B B41 C41 123.1(4)
C24 C25 C26 118.7(5)
C26 C21 C22 116.2(4)
C26 C21 B21 121.3(4)
C22 C21 B21 122.5(4)
C23 C22 C21 122.5(4)
C24 C23 C22 119.2(5)
C21 C26 C25 122.6(5)
C25 C24 C23 120.9(5)
C25 C24 I24 120.0(4)
C23 C24 I24 119.1(4)
O2A B21 O2B 117.3(5)
O2A B21 C21 119.7(5)
O2B B21 C21 122.9(5)
C36 C35 C34 119.2(4)
C33 C32 C31 122.0(4)
C35 C36 C31 122.2(4)
C32 C31 C36 116.5(4)
C32 C31 B31 122.8(4)
C36 C31 B31 120.7(4)
C34 C33 C32 119.9(4)
C33 C34 C35 120.1(4)
C33 C34 I34 120.1(3)
C35 C34 I34 119.8(3)
O3B B31 O3A 118.0(4)
O3B B31 C31 124.5(4)
O3A B31 C31 117.6(4)

loop_
_geom_bond_atom_site_label_1
_geom_bond_atom_site_label_2
_geom_bond_distance
N67 C69 1.317(6)
N67 C68 1.356(6)
N64 C64 1.306(6)
N64 C65 1.356(6)
C610 C611 1.352(7)
C610 C69 1.357(7)
C63 C62 1.352(7)
C63 C64 1.372(7)
C67 C66 1.330(7)
C67 C68 1.414(6)
C62 C61 1.400(6)
C68 C612 1.403(6)
C611 C612 1.406(6)
C66 C65 1.415(6)
C65 C61 1.408(6)
C612 C61 1.438(6)
N54 C54 1.314(6)
N54 C55 1.358(6)
N57 C59 1.325(6)
N57 C58 1.356(6)
C54 C53 1.377(7)
C53 C52 1.351(6)
C510 C511 1.350(7)
C510 C59 1.375(7)
C56 C57 1.332(7)
C56 C55 1.438(6)
C57 C58 1.422(6)
C52 C51 1.400(6)
C55 C51 1.404(6)
C512 C511 1.399(6)
C512 C58 1.405(6)
C512 C51 1.439(6)
I11 C14 2.081(4)
O1B B11 1.357(6)
O1A B11 1.360(6)
C12 C11 1.378(6)
C12 C13 1.388(6)
C11 C16 1.380(6)
C11 B11 1.570(7)
C16 C15 1.362(7)
C15 C14 1.377(7)
C13 C14 1.373(7)
I44 C44 2.081(4)
O4A B41 1.345(6)
O4B B41 1.371(6)
C45 C44 1.365(6)
C45 C46 1.388(7)
C42 C43 1.379(6)
C42 C41 1.382(6)
C43 C44 1.375(6)
C46 C41 1.365(6)
C41 B41 1.563(7)
I24 C24 2.099(5)
O2A B21 1.348(6)
O2B B21 1.358(7)
C25 C24 1.358(7)
C25 C26 1.392(7)
C21 C26 1.371(6)
C21 C22 1.384(6)
C21 B21 1.560(7)
C22 C23 1.372(6)
C23 C24 1.366(6)
I34 C34 2.077(4)
O3A B31 1.352(6)
O3B B31 1.347(6)
C35 C36 1.376(7)
C35 C34 1.385(6)
C32 C33 1.382(6)
C32 C31 1.383(6)
C36 C31 1.390(6)
C31 B31 1.565(6)
C33 C34 1.358(6)
